data_1509916
loop_
_publ_author_name
'Boettcher, P.'
'Sieler, J.'
'Doert, T.'
'Roensch, E.'
'Schnieders, F.'

_publ_section_title
;
 Die Kristallstruktur der Tieftemperaturmodifikation von Ag5 Te2 Cl
;
_journal_name_full 'Zeitschrift fuer Anorganische und Allgemeine Chemie'
_journal_page_first 89
_journal_page_last 93
_journal_paper_doi 10.1002/(SICI)1521-3749(200001)626:1<89::AID-ZAAC89>3.0.CO;2-B
_journal_volume 626
_journal_year 2000
_chemical_formula_sum 'Ag5 Cl Te2'
_chemical_name_systematic 'Ag5 Te2 Cl'
_space_group_IT_number 14
_symmetry_space_group_name_Hall '-P 2ybc'
_symmetry_space_group_name_H-M 'P 1 21/c 1'
_cell_angle_alpha 90
_cell_angle_beta 90.6
_cell_angle_gamma 90
_cell_formula_units_Z 16
_cell_length_a 19.359
_cell_length_b 7.713
_cell_length_c 19.533
_cell_volume 2916.429
_citation_journal_id_ASTM ZAACAB
_cod_data_source_file silver3-x_202.cif
_cod_data_source_block Ag5Cl1Te2
_cod_original_formula_sum 'Ag5 Cl1 Te2'
_cod_database_code 1509916

loop_
_symmetry_equiv_pos_as_xyz
x,y,z
-x,y+1/2,-z+1/2
-x,-y,-z
x,-y-1/2,z-1/2

loop_
_atom_site_label
_atom_site_type_symbol
_atom_site_fract_x
_atom_site_fract_y
_atom_site_fract_z
_atom_site_occupancy
_atom_site_U_iso_or_equiv
Ag2 Ag+1 0.38725 0.51124 0.74049 1 0.0
Cl1 Cl-1 0.12343 0.024 0.62516 1 0.0
Te4 Te-2 0.03391 0.73007 0.2796 1 0.0
Cl4 Cl-1 0.37007 0.5256 0.3733 1 0.0
Ag1 Ag+1 0.25759 0.40813 0.67024 1 0.0
Ag3 Ag+1 0.50185 0.61103 0.92034 1 0.0
Ag8 Ag+1 0.43779 0.86257 0.6827 1 0.0
Te6 Te-2 0.52715 0.7287 0.78604 1 0.0
Ag13 Ag+1 0.01197 0.62468 0.41329 1 0.0
Ag15 Ag+1 0.16591 0.04765 0.40437 1 0.0
Ag16 Ag+1 0.28821 -0.06885 0.48785 1 0.0
Ag6 Ag+1 0.50853 1.0223 0.86765 1 0.0
Ag9 Ag+1 0.16824 0.61291 0.26242 1 0.0
Ag12 Ag+1 0.12983 0.98881 0.26016 1 0.0
Ag11 Ag+1 0.01566 0.01711 0.36412 1 0.0
Ag14 Ag+1 0.2704 -0.18921 0.34004 1 0.0
Cl3 Cl-1 0.3765 0.0267 0.37849 1 0.0
Ag19 Ag+1 0.20208 -0.23679 0.58983 1 0.0
Ag10 Ag+1 -0.06992 0.10508 0.49887 1 0.0
Te2 Te-2 0.18525 -0.30516 0.44723 1 0.0
Te5 Te-2 0.29247 0.76701 0.70186 1 0.0
Ag7 Ag+1 0.30902 -0.42331 0.52529 1 0.0
Ag20 Ag+1 0.18076 0.26225 0.53146 1 0.0
Cl2 Cl-1 0.12052 0.4965 0.62335 1 0.0
Te1 Te-2 0.05365 0.2765 0.45865 1 0.0
Te7 Te-2 0.21185 0.26742 0.29586 1 0.0
Ag17 Ag+1 0.28171 0.29087 0.42299 1 0.0
Ag18 Ag+1 0.06748 0.3586 0.31238 1 0.0
Ag4 Ag+1 0.43656 0.3874 0.4987 1 0.0
Ag5 Ag+1 0.33907 1.12428 0.73732 1 0.0
Te8 Te-2 0.43677 -0.23176 0.54151 1 0.0
Te3 Te-2 0.32132 0.22264 0.56347 1 0.0
